data_7707222
loop_
_publ_author_name
'Buchner, Magnus R.'
'M\"uller, Matthias'

_publ_section_title
;
 Ethylenediamine complexes of the beryllium halides and pseudo-halides.
;
_journal_issue 21
_journal_name_full 'Dalton transactions (Cambridge, England : 2003)'
_journal_page_first 7246
_journal_page_last 7255
_journal_paper_doi 10.1039/d1dt01154e
_journal_volume 50
_journal_year 2021
_chemical_formula_moiety 'C4 H16 Be N4, C2 H8 N2, 2(N3)'
_chemical_formula_sum 'C6 H24 Be N12'
_chemical_formula_weight 273.38
_chemical_name_systematic tris(Ethane-1,2-diamine)berylliumazide
_space_group_crystal_system monoclinic
_space_group_IT_number 15
_space_group_name_Hall '-C 2yc'
_space_group_name_H-M_alt 'C 1 2/c 1'
_atom_sites_solution_hydrogens difmap
_audit_creation_method SHELXL-2018/3
_audit_update_record
;
2021-04-07 deposited with the CCDC.	2021-04-27 downloaded from the CCDC.
;
_cell_angle_alpha 90
_cell_angle_beta 105.734(3)
_cell_angle_gamma 90
_cell_formula_units_Z 4
_cell_length_a 10.5030(4)
_cell_length_b 9.3016(3)
_cell_length_c 14.8498(6)
_cell_measurement_reflns_used 15536
_cell_measurement_temperature 100(2)
_cell_measurement_theta_max 152.99
_cell_measurement_theta_min 12.39
_cell_volume 1396.39(9)
_computing_structure_refinement 'SHELXL-2018/3 (Sheldrick, 2018)'
_diffrn_ambient_temperature 100(2)
_diffrn_detector_area_resol_mean 5.81
_diffrn_measured_fraction_theta_full 0.994
_diffrn_measured_fraction_theta_max 0.980
_diffrn_measurement_device_type 'STOE STADIVARI'
_diffrn_measurement_method 'rotation method, \w scans'
_diffrn_radiation_type CuK\a
_diffrn_radiation_wavelength 1.54178
_diffrn_reflns_av_R_equivalents 0.0207
_diffrn_reflns_av_unetI/netI 0.0108
_diffrn_reflns_Laue_measured_fraction_full 0.994
_diffrn_reflns_Laue_measured_fraction_max 0.980
_diffrn_reflns_limit_h_max 13
_diffrn_reflns_limit_h_min -13
_diffrn_reflns_limit_k_max 5
_diffrn_reflns_limit_k_min -10
_diffrn_reflns_limit_l_max 18
_diffrn_reflns_limit_l_min -18
_diffrn_reflns_number 14158
_diffrn_reflns_point_group_measured_fraction_full 0.994
_diffrn_reflns_point_group_measured_fraction_max 0.980
_diffrn_reflns_theta_full 67.679
_diffrn_reflns_theta_max 76.083
_diffrn_reflns_theta_min 6.192
_diffrn_source 'GeniX 3D HF Cu'
_exptl_absorpt_coefficient_mu 0.758
_exptl_absorpt_correction_T_max 0.9788
_exptl_absorpt_correction_T_min 0.3230
_exptl_absorpt_correction_type multi-scan
_exptl_absorpt_process_details
;
STOE LANA, absorption correction by scaling of reflection intensities.
J. Koziskova, F. Hahn, J. Richter, J. Kozisek, "Comparison of different
absorption corrections on the model structure of tetrakis(\m~2~-acetato)-
diaqua-di-copper(II)", Acta Chimica Slovaca, vol. 9, no. 2, 2016, pp. 136 - 140.
Afterwards a spherical absorption correction was performed within STOE LANA.
;
_exptl_crystal_colour colorless
_exptl_crystal_density_diffrn 1.300
_exptl_crystal_description column
_exptl_crystal_F_000 592
_exptl_crystal_size_max 0.10
_exptl_crystal_size_mid 0.08
_exptl_crystal_size_min 0.05
_refine_diff_density_max 0.194
_refine_diff_density_min -0.192
_refine_diff_density_rms 0.039
_refine_ls_extinction_method none
_refine_ls_goodness_of_fit_ref 1.036
_refine_ls_hydrogen_treatment refall
_refine_ls_matrix_type full
_refine_ls_number_parameters 135
_refine_ls_number_reflns 1428
_refine_ls_number_restraints 0
_refine_ls_restrained_S_all 1.036
_refine_ls_R_factor_all 0.0355
_refine_ls_R_factor_gt 0.0308
_refine_ls_shift/su_max 0.000
_refine_ls_shift/su_mean 0.000
_refine_ls_structure_factor_coef Fsqd
_refine_ls_weighting_details 'w=1/[\s^2^(Fo^2^)+(0.0568P)^2^+0.4315P] where P=(Fo^2^+2Fc^2^)/3'
_refine_ls_weighting_scheme calc
_refine_ls_wR_factor_gt 0.0853
_refine_ls_wR_factor_ref 0.0883
_reflns_Friedel_coverage 0.000
_reflns_number_gt 1250
_reflns_number_total 1428
_reflns_threshold_expression 'I > 2\s(I)'
_cod_data_source_file d1dt01154e2.cif
_cod_data_source_block 3
_cod_depositor_comments 'Adding full bibliography for 7707219--7707225.cif.'
_cod_original_sg_symbol_H-M 'C 2/c'
_cod_database_code 7707222
_shelx_shelxl_version_number 2018/3
_shelx_space_group_comment
;
The symmetry employed for this shelxl refinement is uniquely defined
by the following loop, which should always be used as a source of
symmetry information in preference to the above space-group names.
They are only intended as comments.
;

loop_
_space_group_symop_operation_xyz
'x, y, z'
'-x, y, -z+1/2'
'x+1/2, y+1/2, z'
'-x+1/2, y+1/2, -z+1/2'
'-x, -y, -z'
'x, -y, z-1/2'
'-x+1/2, -y+1/2, -z'
'x+1/2, -y+1/2, z-1/2'

loop_
_atom_site_label
_atom_site_type_symbol
_atom_site_fract_x
_atom_site_fract_y
_atom_site_fract_z
_atom_site_U_iso_or_equiv
_atom_site_adp_type
_atom_site_occupancy
_atom_site_site_symmetry_order
_atom_site_calc_flag
_atom_site_refinement_flags_posn
_atom_site_refinement_flags_adp
_atom_site_refinement_flags_occupancy
_atom_site_disorder_assembly
_atom_site_disorder_group
N1 N 0.43746(8) 0.67191(10) 0.32519(6) 0.0194(2) Uani 1 1 d . . . . .
N2 N 0.61018(9) 0.87796(10) 0.33244(6) 0.0203(2) Uani 1 1 d . . . . .
N3 N 0.24007(9) 0.84200(10) 0.38608(6) 0.0229(2) Uani 1 1 d . . . . .
N4 N 0.40527(9) 0.35147(10) 0.34443(7) 0.0273(2) Uani 1 1 d . . . . .
N5 N 0.39827(8) 0.22571(10) 0.33365(6) 0.0211(2) Uani 1 1 d . . . . .
N6 N 0.39045(10) 0.10044(11) 0.32372(7) 0.0323(3) Uani 1 1 d . . . . .
C1 C 0.54538(11) 0.67835(11) 0.41428(7) 0.0226(2) Uani 1 1 d . . . . .
C2 C 0.59236(10) 0.83331(11) 0.42473(7) 0.0218(2) Uani 1 1 d . . . . .
C3 C 0.26356(10) 0.82669(11) 0.48772(7) 0.0218(2) Uani 1 1 d . . . . .
Be1 Be 0.500000 0.7732(2) 0.250000 0.0194(4) Uani 1 2 d S T P . .
H1A H 0.4168(12) 0.5814(16) 0.3124(9) 0.023(3) Uiso 1 1 d . . . . .
H1B H 0.3666(16) 0.7143(16) 0.3349(10) 0.032(4) Uiso 1 1 d . . . . .
H1C H 0.6145(14) 0.6162(14) 0.4061(9) 0.027(3) Uiso 1 1 d . . . . .
H1D H 0.5150(13) 0.6463(13) 0.4677(9) 0.022(3) Uiso 1 1 d . . . . .
H2A H 0.5902(14) 0.9682(17) 0.3228(10) 0.032(4) Uiso 1 1 d . . . . .
H2B H 0.6939(16) 0.8679(15) 0.3334(10) 0.033(4) Uiso 1 1 d . . . . .
H2C H 0.5243(13) 0.8926(14) 0.4372(9) 0.023(3) Uiso 1 1 d . . . . .
H2D H 0.6723(14) 0.8435(13) 0.4743(10) 0.023(3) Uiso 1 1 d . . . . .
H3A H 0.1537(17) 0.8377(15) 0.3594(11) 0.033(4) Uiso 1 1 d . . . . .
H3B H 0.2681(14) 0.9269(17) 0.3723(10) 0.032(4) Uiso 1 1 d . . . . .
H3C H 0.2091(13) 0.8908(14) 0.5149(9) 0.024(3) Uiso 1 1 d . . . . .
H3D H 0.3562(13) 0.8509(13) 0.5185(9) 0.019(3) Uiso 1 1 d . . . . .

loop_
_atom_site_aniso_label
_atom_site_aniso_U_11
_atom_site_aniso_U_22
_atom_site_aniso_U_33
_atom_site_aniso_U_23
_atom_site_aniso_U_13
_atom_site_aniso_U_12
N1 0.0212(5) 0.0174(5) 0.0204(4) -0.0010(3) 0.0068(3) -0.0016(3)
N2 0.0206(4) 0.0182(5) 0.0220(4) 0.0002(3) 0.0058(3) -0.0005(3)
N3 0.0234(5) 0.0232(5) 0.0228(5) 0.0016(3) 0.0074(4) 0.0002(3)
N4 0.0303(5) 0.0207(6) 0.0296(5) -0.0006(3) 0.0061(4) -0.0014(3)
N5 0.0194(4) 0.0242(6) 0.0201(4) 0.0014(3) 0.0062(3) 0.0008(3)
N6 0.0386(6) 0.0205(6) 0.0390(6) -0.0006(4) 0.0124(4) 0.0020(4)
C1 0.0250(5) 0.0225(6) 0.0198(5) 0.0022(4) 0.0054(4) 0.0019(4)
C2 0.0219(5) 0.0231(6) 0.0192(5) -0.0012(4) 0.0038(4) 0.0004(4)
C3 0.0228(5) 0.0217(6) 0.0217(5) -0.0017(4) 0.0077(4) -0.0004(4)
Be1 0.0211(8) 0.0186(9) 0.0189(8) 0.000 0.0062(6) 0.000

loop_
_atom_type_symbol
_atom_type_description
_atom_type_scat_dispersion_real
_atom_type_scat_dispersion_imag
_atom_type_scat_source
C C 0.0181 0.0091 'International Tables Vol C Tables 4.2.6.8 and 6.1.1.4'
H H 0.0000 0.0000 'International Tables Vol C Tables 4.2.6.8 and 6.1.1.4'
Be Be 0.0038 0.0014 'International Tables Vol C Tables 4.2.6.8 and 6.1.1.4'
N N 0.0311 0.0180 'International Tables Vol C Tables 4.2.6.8 and 6.1.1.4'

loop_
_geom_angle_atom_site_label_1
_geom_angle_atom_site_label_2
_geom_angle_atom_site_label_3
_geom_angle
_geom_angle_site_symmetry_1
_geom_angle_site_symmetry_3
_geom_angle_publ_flag
C1 N1 Be1 102.79(6) . . ?
C2 N2 Be1 105.40(7) . . ?
N6 N5 N4 179.18(11) . . ?
N1 C1 C2 106.05(8) . . ?
N2 C2 C1 106.79(8) . . ?
N3 C3 C3 110.35(11) . 7_566 ?
N1 Be1 N1 113.64(12) 2_655 . ?
N1 Be1 N2 117.75(4) 2_655 . ?
N1 Be1 N2 98.53(4) . . ?
N1 Be1 N2 98.53(4) 2_655 2_655 ?
N1 Be1 N2 117.74(4) . 2_655 ?
N2 Be1 N2 111.77(12) . 2_655 ?

loop_
_geom_bond_atom_site_label_1
_geom_bond_atom_site_label_2
_geom_bond_distance
_geom_bond_site_symmetry_2
_geom_bond_publ_flag
N1 C1 1.4918(13) . ?
N1 Be1 1.7214(13) . ?
N2 C2 1.4915(13) . ?
N2 Be1 1.7376(14) . ?
N3 C3 1.4687(13) . ?
N4 N5 1.1803(13) . ?
N5 N6 1.1746(14) . ?
C1 C2 1.5177(15) . ?
C3 C3 1.519(2) 7_566 ?

loop_
_geom_hbond_atom_site_label_D
_geom_hbond_atom_site_label_H
_geom_hbond_atom_site_label_A
_geom_hbond_distance_DH
_geom_hbond_distance_HA
_geom_hbond_distance_DA
_geom_hbond_angle_DHA
_geom_hbond_site_symmetry_A
_geom_hbond_publ_flag
N1 H1A N4 0.877(14) 2.201(15) 3.0220(13) 155.6(12) . yes
N1 H1B N3 0.888(16) 2.074(16) 2.9386(13) 164.3(14) . yes
N2 H2A N6 0.867(16) 2.436(15) 3.0762(13) 131.1(12) 1_565 yes
N2 H2A N6 0.867(16) 2.555(14) 3.1067(13) 122.4(12) 2_665 yes
N2 H2B N4 0.880(16) 2.187(16) 3.0657(13) 176.1(14) 3 yes
N2 H2B N5 0.880(16) 2.520(16) 3.3364(12) 154.4(12) 3 yes
N3 H3A N4 0.887(17) 2.562(17) 3.4024(13) 158.5(13) 3_455 yes
N3 H3B N6 0.886(16) 2.298(16) 3.1503(14) 161.4(13) 1_565 yes
